data_1535391
loop_
_publ_author_name
'Hoch, C.'
'Roehr, C.'

_publ_section_title
;
 Alkalimetall-Stannid-Silicate und -Germanate: Doppelsalze mit dem
 Zintl-Anion Sn44-
;
_journal_name_full 'Zeitschrift fuer Anorganische und Allgemeine Chemie'
_journal_page_first 1541
_journal_page_last 1548
_journal_volume 628
_journal_year 2002
_chemical_formula_sum 'Cs8 Sn8'
_space_group_IT_number 218
_symmetry_space_group_name_Hall 'P -4n 2 3'
_symmetry_space_group_name_H-M 'P -4 3 n'
_cell_angle_alpha 90
_cell_angle_beta 90
_cell_angle_gamma 90
_cell_formula_units_Z 4
_cell_length_a 14.4474
_cell_length_b 14.4474
_cell_length_c 14.4474
_cell_volume 3015.568
_citation_journal_id_ASTM ZAACAB
_cod_data_source_file Hoch_ZAACAB_2002_654.cif
_cod_data_source_block Cs8Sn8
_cod_database_code 1535391

loop_
_symmetry_equiv_pos_as_xyz
x,y,z
y+1/2,-x+1/2,-z+1/2
-x,-y,z
-y+1/2,x+1/2,-z+1/2
x,-y,-z
-y+1/2,-x+1/2,z+1/2
-x,y,-z
y+1/2,x+1/2,z+1/2
z,x,y
x+1/2,-z+1/2,-y+1/2
-z,-x,y
-x+1/2,z+1/2,-y+1/2
z,-x,-y
-x+1/2,-z+1/2,y+1/2
-z,x,-y
x+1/2,z+1/2,y+1/2
y,z,x
y,-z,-x
-z+1/2,-y+1/2,x+1/2
-y,z,-x
z+1/2,y+1/2,x+1/2
-y,-z,x
-z+1/2,y+1/2,-x+1/2
z+1/2,-y+1/2,-x+1/2

loop_
_atom_site_label
_atom_site_type_symbol
_atom_site_fract_x
_atom_site_fract_y
_atom_site_fract_z
_atom_site_occupancy
_atom_site_U_iso_or_equiv
Sn1 Sn 0.06674 0.42265 0.32006 1 0.0
Sn2 Sn 0.42864 0.42864 0.57136 1 0.0
Cs2 Cs 0.33208 0.33208 0.33208 1 0.0
Cs1 Cs 0.16499 0.35755 0.56464 1 0.0
